data_1569604
loop_
_publ_author_name
'Wang, Zhi-Jie'
'Ni, Hao-Fei'
'Zhang, Tie'
'Li, Jie'
'Lun, Meng-Meng'
'Fu, Da-Wei'
'Zhang, Zhi-Xu'
'Zhang, Yi'

_publ_section_title
;
 Targeted regulation and optimization of multifunctional phase transition
 materials by novel void occupancy engineering.
;
_journal_issue 34
_journal_name_full 'Chemical science'
_journal_page_first 9041
_journal_page_last 9047
_journal_paper_doi 10.1039/d3sc02652c
_journal_volume 14
_journal_year 2023
_chemical_formula_moiety 'C3 Cd N3 S3, 2(C3.5 N0.5)'
_chemical_formula_sum 'C10 Cd N4 S3'
_chemical_formula_weight 384.72
_space_group_crystal_system hexagonal
_space_group_IT_number 194
_space_group_name_Hall '-P 6c 2c'
_space_group_name_H-M_alt 'P 63/m m c'
_audit_creation_date 2023-05-23
_audit_creation_method
;
Olex2 1.5
(compiled 2023.03.06 svn.rbb2c1857 for OlexSys, GUI svn.r6748)
;
_audit_update_record
;
2023-05-24 deposited with the CCDC.	2023-08-01 downloaded from the CCDC.
;
_cell_angle_alpha 90.00(3)
_cell_angle_beta 90.00(3)
_cell_angle_gamma 120.00(3)
_cell_formula_units_Z 2
_cell_length_a 9.703(2)
_cell_length_b 9.703(2)
_cell_length_c 10.837(2)
_cell_measurement_reflns_used 784
_cell_measurement_temperature 353.00
_cell_measurement_theta_max 15.52
_cell_measurement_theta_min 2.44
_cell_volume 883.6(4)
_computing_molecular_graphics 'Olex2 1.5 (Dolomanov et al., 2009)'
_computing_publication_material 'Olex2 1.5 (Dolomanov et al., 2009)'
_computing_structure_refinement 'SHELXL 2018/3 (Sheldrick, 2015)'
_computing_structure_solution 'SHELXT 2018/2 (Sheldrick, 2018)'
_diffrn_ambient_temperature 353.00
_diffrn_measured_fraction_theta_full 1.000
_diffrn_measured_fraction_theta_max 1.000
_diffrn_measurement_device_type 'Bruker APEX-II CCD'
_diffrn_measurement_method '\w scans'
_diffrn_radiation_type MoK\a
_diffrn_radiation_wavelength 0.71073
_diffrn_reflns_av_R_equivalents 0.2586
_diffrn_reflns_av_unetI/netI 0.0456
_diffrn_reflns_Laue_measured_fraction_full 1.000
_diffrn_reflns_Laue_measured_fraction_max 1.000
_diffrn_reflns_limit_h_max 11
_diffrn_reflns_limit_h_min -11
_diffrn_reflns_limit_k_max 11
_diffrn_reflns_limit_k_min -11
_diffrn_reflns_limit_l_max 12
_diffrn_reflns_limit_l_min -12
_diffrn_reflns_number 15587
_diffrn_reflns_point_group_measured_fraction_full 1.000
_diffrn_reflns_point_group_measured_fraction_max 1.000
_diffrn_reflns_theta_full 24.709
_diffrn_reflns_theta_max 24.709
_diffrn_reflns_theta_min 2.424
_diffrn_standards_number 0
_exptl_absorpt_coefficient_mu 1.578
_exptl_absorpt_correction_T_max 0.7454
_exptl_absorpt_correction_T_min 0.4323
_exptl_absorpt_correction_type none
_exptl_absorpt_process_details
;
 SADABS 2016/2: Krause, L., Herbst-Irmer, R., Sheldrick G.M. & Stalke D.,
 J. Appl. Cryst. 48 (2015) 3-10
;
_exptl_crystal_colour colorless
_exptl_crystal_density_diffrn 1.446
_exptl_crystal_description rod-shaped
_exptl_crystal_F_000 368
_refine_diff_density_max 0.754
_refine_diff_density_min -0.635
_refine_diff_density_rms 0.143
_refine_ls_extinction_method none
_refine_ls_goodness_of_fit_ref 1.086
_refine_ls_hydrogen_treatment undef
_refine_ls_matrix_type full
_refine_ls_number_parameters 29
_refine_ls_number_reflns 323
_refine_ls_number_restraints 172
_refine_ls_restrained_S_all 1.021
_refine_ls_R_factor_all 0.1978
_refine_ls_R_factor_gt 0.1329
_refine_ls_shift/su_max 0.000
_refine_ls_shift/su_mean 0.000
_refine_ls_structure_factor_coef Fsqd
_refine_ls_weighting_details 'w=1/[\s^2^(Fo^2^)+(0.0238P)^2^+20.4300P] where P=(Fo^2^+2Fc^2^)/3'
_refine_ls_weighting_scheme calc
_refine_ls_wR_factor_gt 0.2879
_refine_ls_wR_factor_ref 0.3075
_reflns_Friedel_coverage 0.000
_reflns_number_gt 134
_reflns_number_total 323
_reflns_threshold_expression 'I > 2\s(I)'
_cod_data_source_file d3sc02652c2.cif
_cod_data_source_block TEMA_Cd_353k
_cod_depositor_comments 'Adding full bibliography for 1569598--1569604.cif.'
_cod_original_cell_volume 883.5(4)
_cod_database_code 1569604
_shelx_shelxl_version_number 2018/3
_shelx_space_group_comment
;
The symmetry employed for this shelxl refinement is uniquely defined
by the following loop, which should always be used as a source of
symmetry information in preference to the above space-group names.
They are only intended as comments.
;
_olex2_refinement_description
;
1. Shared sites
{S006, N2}
2. Restrained distances
 N1-C4 = C4-C005
 1.5 with sigma of 0.02
 N1-C1
 1.5 with sigma of 0.01
 C005-N1
 2.4 with sigma of 0.04
3. Uiso/Uaniso restraints and constraints
All non-hydrogen atoms have similar U: within 18A with sigma of 0.02 and sigma
for terminal atoms of 0.04 within 18A
Uanis(S006) = Uanis(N2)
4. Others
 Fixed Sof: C005(0.25) S006(0.25) N2(0.25) C4(0.25) C1(0.083333)
;
_olex2_submission_special_instructions 'No special instructions were received'

loop_
_space_group_symop_operation_xyz
'x, y, z'
'-y, x-y, z'
'-x+y, -x, z'
'-x, -y, z+1/2'
'y, -x+y, z+1/2'
'x-y, x, z+1/2'
'y, x, -z'
'x-y, -y, -z'
'-x, -x+y, -z'
'-y, -x, -z+1/2'
'-x+y, y, -z+1/2'
'x, x-y, -z+1/2'
'-x, -y, -z'
'y, -x+y, -z'
'x-y, x, -z'
'x, y, -z-1/2'
'-y, x-y, -z-1/2'
'-x+y, -x, -z-1/2'
'-y, -x, z'
'-x+y, y, z'
'x, x-y, z'
'y, x, z-1/2'
'x-y, -y, z-1/2'
'-x, -x+y, z-1/2'

loop_
_atom_site_label
_atom_site_type_symbol
_atom_site_fract_x
_atom_site_fract_y
_atom_site_fract_z
_atom_site_U_iso_or_equiv
_atom_site_adp_type
_atom_site_occupancy
_atom_site_site_symmetry_order
_atom_site_calc_flag
_atom_site_refinement_flags_posn
_atom_site_refinement_flags_adp
_atom_site_refinement_flags_occupancy
_atom_site_disorder_assembly
_atom_site_disorder_group
Cd01 Cd 0.000000 0.000000 0.500000 0.169(3) Uani 1 12 d S TU P . .
C003 C 0.224(6) 0.112(3) 0.750000 0.193(6) Uani 1 4 d S TU P . .
C005 C 0.441(3) -0.118(6) 0.627(4) 0.193(6) Uani 0.5 2 d DS TU P . .
S006 S 0.279(2) 0.1393(10) 0.6289(12) 0.201(5) Uani 0.5 2 d S TU P . .
N2 N 0.279(2) 0.1393(10) 0.6289(12) 0.201(5) Uani 0.5 2 d S TU P . .
N1 N 0.333333 -0.333333 0.750000 0.192(6) Uani 1 12 d DS TU P . .
C4 C 0.350(7) -0.170(3) 0.750000 0.197(8) Uani 0.5 2 d DS TU P . .
C1 C 0.333333 -0.333333 0.8885(10) 0.192(6) Uiso 0.5 6 d DS U P . .

loop_
_atom_site_aniso_label
_atom_site_aniso_U_11
_atom_site_aniso_U_22
_atom_site_aniso_U_33
_atom_site_aniso_U_23
_atom_site_aniso_U_13
_atom_site_aniso_U_12
Cd01 0.204(5) 0.204(5) 0.098(3) 0.000 0.000 0.102(2)
C003 0.207(9) 0.213(10) 0.158(9) 0.000 0.000 0.103(5)
C005 0.212(10) 0.213(9) 0.153(9) 0.002(7) 0.001(4) 0.106(4)
S006 0.216(8) 0.233(8) 0.149(6) 0.001(3) 0.001(6) 0.108(4)
N2 0.216(8) 0.233(8) 0.149(6) 0.001(3) 0.001(6) 0.108(4)
N1 0.209(7) 0.209(7) 0.158(9) 0.000 0.000 0.105(4)
C4 0.209(10) 0.213(10) 0.163(9) 0.000 0.000 0.103(9)

loop_
_atom_type_symbol
_atom_type_description
_atom_type_scat_dispersion_real
_atom_type_scat_dispersion_imag
_atom_type_scat_source
C C 0.0033 0.0016 'International Tables Vol C Tables 4.2.6.8 and 6.1.1.4'
Cd Cd -0.8075 1.2024 'International Tables Vol C Tables 4.2.6.8 and 6.1.1.4'
N N 0.0061 0.0033 'International Tables Vol C Tables 4.2.6.8 and 6.1.1.4'
S S 0.1246 0.1234 'International Tables Vol C Tables 4.2.6.8 and 6.1.1.4'

loop_
_geom_angle_atom_site_label_1
_geom_angle_atom_site_label_2
_geom_angle_atom_site_label_3
_geom_angle
_geom_angle_site_symmetry_1
_geom_angle_site_symmetry_3
_geom_angle_publ_flag
S006 Cd01 S006 96.1(4) 13_556 15_556 ?
S006 Cd01 S006 83.9(4) 3 14_556 ?
S006 Cd01 S006 96.1(4) . 2 ?
S006 Cd01 S006 83.9(4) 13_556 3 ?
S006 Cd01 S006 83.9(4) 13_556 2 ?
S006 Cd01 S006 180.0 15_556 3 ?
S006 Cd01 S006 96.1(4) 15_556 14_556 ?
S006 Cd01 S006 180.0 13_556 . ?
S006 Cd01 S006 83.9(4) . 14_556 ?
S006 Cd01 S006 83.9(4) 15_556 . ?
S006 Cd01 S006 96.1(4) 3 2 ?
S006 Cd01 S006 96.1(4) 3 . ?
S006 Cd01 S006 180.0(5) 14_556 2 ?
S006 Cd01 S006 96.1(4) 13_556 14_556 ?
S006 Cd01 S006 83.9(4) 15_556 2 ?
S006 C003 S006 142(5) 16_557 . ?
C4 C005 C4 48(4) . 11_656 ?
C4 C005 C4 48(4) . 20_655 ?
C4 C005 C4 0(2) 11_656 20_655 ?
C4 C005 C1 78.0(18) 11_656 16_557 ?
C4 C005 C1 78.0(18) 20_655 11_656 ?
C4 C005 C1 78.0(18) 20_655 17_547 ?
C4 C005 C1 78.0(18) 20_655 18_657 ?
C4 C005 C1 78.0(18) . 17_547 ?
C4 C005 C1 78.0(18) . 10_556 ?
C4 C005 C1 78.0(18) . 16_557 ?
C4 C005 C1 78.0(18) 11_656 10_556 ?
C4 C005 C1 78.0(18) 20_655 12_546 ?
C4 C005 C1 78.0(18) 20_655 10_556 ?
C4 C005 C1 78.0(18) 11_656 17_547 ?
C4 C005 C1 78.0(18) . 12_546 ?
C4 C005 C1 78.0(18) . 18_657 ?
C4 C005 C1 78.0(18) 11_656 12_546 ?
C4 C005 C1 78.0(18) 11_656 11_656 ?
C4 C005 C1 78.0(18) 11_656 18_657 ?
C4 C005 C1 78.0(18) . 11_656 ?
C4 C005 C1 78.0(18) 20_655 16_557 ?
C1 C005 C1 0.0 18_657 10_556 ?
C1 C005 C1 0.0 10_556 11_656 ?
C1 C005 C1 0.0 10_556 12_546 ?
C1 C005 C1 0.0 16_557 10_556 ?
C1 C005 C1 0.0 18_657 12_546 ?
C1 C005 C1 0.0 18_657 17_547 ?
C1 C005 C1 0.0 16_557 11_656 ?
C1 C005 C1 0.0 16_557 17_547 ?
C1 C005 C1 0.0 11_656 12_546 ?
C1 C005 C1 0.0 10_556 17_547 ?
C1 C005 C1 0.0 16_557 12_546 ?
C1 C005 C1 0.0 11_656 17_547 ?
C1 C005 C1 0.0 17_547 12_546 ?
C1 C005 C1 0.0 18_657 11_656 ?
C1 C005 C1 0.0 18_657 16_557 ?
C003 S006 Cd01 102(2) . . ?
C4 N1 C4 0.000(4) 19 10_556 ?
C4 N1 C4 120.00(2) . 3_655 ?
C4 N1 C4 119.999(12) 11_656 21_545 ?
C4 N1 C4 71(4) 19 . ?
C4 N1 C4 120.00(2) 19 21_545 ?
C4 N1 C4 71(4) 10_556 . ?
C4 N1 C4 0(3) 11_656 20_655 ?
C4 N1 C4 49(4) 19 2_545 ?
C4 N1 C4 71(4) 11_656 3_655 ?
C4 N1 C4 49(4) 10_556 2_545 ?
C4 N1 C4 169(4) . 21_545 ?
C4 N1 C4 120.002(4) . 2_545 ?
C4 N1 C4 49(4) 3_655 21_545 ?
C4 N1 C4 120.000(6) 19 11_656 ?
C4 N1 C4 169(4) 10_556 3_655 ?
C4 N1 C4 120.000(6) 10_556 11_656 ?
C4 N1 C4 119.998(19) 2_545 3_655 ?
C4 N1 C4 49(4) . 11_656 ?
C4 N1 C4 71(4) 20_655 3_655 ?
C4 N1 C4 169(4) 2_545 11_656 ?
C4 N1 C4 120.00(2) 10_556 21_545 ?
C4 N1 C4 120.000(6) 19 20_655 ?
C4 N1 C4 71(4) 2_545 21_545 ?
C4 N1 C4 120.000(6) 10_556 20_655 ?
C4 N1 C4 119.999(12) 20_655 21_545 ?
C4 N1 C4 49(4) . 20_655 ?
C4 N1 C4 169(4) 2_545 20_655 ?
C4 N1 C4 169(4) 19 3_655 ?
C1 N1 C4 90.000(5) 12_546 3_655 ?
C1 N1 C4 90.000(11) . 21_545 ?
C1 N1 C4 90.000(7) 12_546 2_545 ?
C1 N1 C4 90.000(5) . 3_655 ?
C1 N1 C4 90.000(7) 12_546 20_655 ?
C1 N1 C4 90.000(7) 12_546 11_656 ?
C1 N1 C4 90.000(7) 12_546 10_556 ?
C1 N1 C4 90.000(8) . 11_656 ?
C1 N1 C4 90.000(10) . 19 ?
C1 N1 C4 90.000(10) 12_546 . ?
C1 N1 C4 90.000(8) . 20_655 ?
C1 N1 C4 90.000(12) . . ?
C1 N1 C4 90.000(8) . 2_545 ?
C1 N1 C4 90.000(7) 12_546 19 ?
C1 N1 C4 90.000(11) 12_546 21_545 ?
C1 N1 C4 90.000(10) . 10_556 ?
C1 N1 C1 180.0 12_546 . ?
N1 C4 C005 95.3(19) . . ?
C1 C1 N1 90.0(11) 21_545 . ?
C1 C1 N1 90(10) 20_655 . ?
C1 C1 N1 90.0(11) 2_545 . ?
C1 C1 N1 0(10) 19 . ?
C1 C1 N1 90(10) 3_655 . ?
C1 C1 C1 0(10) 19 21_545 ?
C1 C1 C1 0(10) 19 3_655 ?
C1 C1 C1 0(10) 21_545 2_545 ?
C1 C1 C1 0(10) 19 20_655 ?
C1 C1 C1 0(10) 20_655 3_655 ?
C1 C1 C1 0(10) 19 2_545 ?

loop_
_geom_bond_atom_site_label_1
_geom_bond_atom_site_label_2
_geom_bond_distance
_geom_bond_site_symmetry_2
_geom_bond_publ_flag
Cd01 S006 2.726(17) 13_556 ?
Cd01 S006 2.726(17) 2 ?
Cd01 S006 2.726(17) 14_556 ?
Cd01 S006 2.726(17) 15_556 ?
Cd01 S006 2.726(17) 3 ?
Cd01 S006 2.726(17) . ?
C003 S006 1.39(2) 16_557 ?
C003 S006 1.39(2) . ?
C005 C005 0.00(6) 20_655 ?
C005 C4 1.540(19) . ?
C005 C4 1.540(19) 11_656 ?
C005 C4 1.540(19) 20_655 ?
C005 C1 1.82(5) 11_656 ?
C005 C1 1.82(5) 10_556 ?
C005 C1 1.82(5) 16_557 ?
C005 C1 1.82(5) 12_546 ?
C005 C1 1.82(5) 18_657 ?
C005 C1 1.82(5) 17_547 ?
N1 C4 1.51(2) 19 ?
N1 C4 1.51(2) 11_656 ?
N1 C4 1.51(2) 21_545 ?
N1 C4 1.51(2) 10_556 ?
N1 C4 1.51(2) 3_655 ?
N1 C4 1.51(2) . ?
N1 C4 1.51(2) 2_545 ?
N1 C4 1.51(2) 20_655 ?
N1 C1 1.501(10) . ?
N1 C1 1.501(10) 12_546 ?
C1 C1 0.000000(9) 20_655 ?
C1 C1 0.000001(6) 2_545 ?
C1 C1 0.000000(9) 3_655 ?
C1 C1 0.000000(4) 19 ?
C1 C1 0.000001(6) 21_545 ?

loop_
_geom_torsion_atom_site_label_1
_geom_torsion_atom_site_label_2
_geom_torsion_atom_site_label_3
_geom_torsion_atom_site_label_4
_geom_torsion
_geom_torsion_site_symmetry_1
_geom_torsion_site_symmetry_2
_geom_torsion_site_symmetry_3
_geom_torsion_site_symmetry_4
_geom_torsion_publ_flag
C005 C005 C4 N1 0(100) 20_655 . . . ?
S006 C003 S006 Cd01 180.003(6) 16_557 . . . ?
C4 C005 C4 N1 -60(3) 11_656 . . . ?
C4 C005 C4 N1 -60(3) 20_655 . . . ?
C4 N1 C4 C005 -120(3) 19 . . . ?
C4 N1 C4 C005 60(3) 3_655 . . . ?
C4 N1 C4 C005 -120(3) 2_545 . . . ?
C4 N1 C4 C005 60(3) 20_655 . . . ?
C4 N1 C4 C005 -120(3) 10_556 . . . ?
C4 N1 C4 C005 60(3) 11_656 . . . ?
C4 N1 C4 C005 60(3) 21_545 . . . ?
C4 N1 C1 C1 -32(100) 10_556 . . 2_545 ?
C4 N1 C1 C1 115(100) 20_655 . . 3_655 ?
C4 N1 C1 C1 -5(100) 10_556 . . 20_655 ?
C4 N1 C1 C1 115(100) 20_655 . . 20_655 ?
C4 N1 C1 C1 -5(100) 10_556 . . 3_655 ?
C4 N1 C1 C1 -125(100) 21_545 . . 20_655 ?
C4 N1 C1 C1 88(100) 20_655 . . 2_545 ?
C4 N1 C1 C1 -55(100) 2_545 . . 3_655 ?
C4 N1 C1 C1 -152(100) 21_545 . . 21_545 ?
C4 N1 C1 C1 -125(100) 21_545 . . 3_655 ?
C4 N1 C1 C1 -55(100) 2_545 . . 20_655 ?
C4 N1 C1 C1 -81(100) 2_545 . . 2_545 ?
C4 N1 C1 C1 0(100) 19 . . 19 ?
C4 N1 C1 C1 159(100) 3_655 . . 21_545 ?
C4 N1 C1 C1 0(100) 10_556 . . 19 ?
C4 N1 C1 C1 -5(100) 19 . . 20_655 ?
C4 N1 C1 C1 0(100) . . . 19 ?
C4 N1 C1 C1 65(100) . . . 20_655 ?
C4 N1 C1 C1 0(100) 2_545 . . 19 ?
C4 N1 C1 C1 115(100) 11_656 . . 20_655 ?
C4 N1 C1 C1 0(100) 11_656 . . 19 ?
C4 N1 C1 C1 -175(100) 3_655 . . 20_655 ?
C4 N1 C1 C1 0(100) 20_655 . . 19 ?
C4 N1 C1 C1 -5(100) 19 . . 3_655 ?
C4 N1 C1 C1 0(100) 3_655 . . 19 ?
C4 N1 C1 C1 65(100) . . . 3_655 ?
C4 N1 C1 C1 0(3) 21_545 . . 19 ?
C4 N1 C1 C1 115(100) 11_656 . . 3_655 ?
C4 N1 C1 C1 -32(100) 19 . . 21_545 ?
C4 N1 C1 C1 -175(100) 3_655 . . 3_655 ?
C4 N1 C1 C1 -32(100) 10_556 . . 21_545 ?
C4 N1 C1 C1 -32(100) 19 . . 2_545 ?
C4 N1 C1 C1 -152(100) 21_545 . . 2_545 ?
C4 N1 C1 C1 39(100) . . . 2_545 ?
C4 N1 C1 C1 -81(100) 2_545 . . 21_545 ?
C4 N1 C1 C1 88(100) 11_656 . . 2_545 ?
C4 N1 C1 C1 88(100) 11_656 . . 21_545 ?
C4 N1 C1 C1 159(100) 3_655 . . 2_545 ?
C4 N1 C1 C1 88(100) 20_655 . . 21_545 ?
C4 N1 C1 C1 39(100) . . . 21_545 ?
C1 C005 C4 N1 25(2) 18_657 . . . ?
C1 C005 C4 N1 25(2) 17_547 . . . ?
C1 C005 C4 N1 25(2) 11_656 . . . ?
C1 C005 C4 N1 25(2) 12_546 . . . ?
C1 C005 C4 N1 25(2) 10_556 . . . ?
C1 C005 C4 N1 25(2) 16_557 . . . ?
C1 N1 C4 C005 -30(3) 12_546 . . . ?
C1 N1 C4 C005 150(3) . . . . ?
